data_1576469
loop_
_publ_author_name
'Alarcon-Miranda, Carlos'
'Middleton, Isis A.'
'Rusli, Olivia'
'Caceres-Herrera, Nicolas'
'Bhadbhade, Mohan'
'Rijs, Nicole J.'
'Thordarson, Pall'
'Kogan, Marcelo J.'
'Saitz, Claudio'

_publ_section_title
;
 <i>N</i>-Arylsulfonamidocalix[4]arenes with narrow pH-responsive binding
 near neutral pH.
;
_journal_issue 6
_journal_name_full 'Chemical science'
_journal_page_first 3293
_journal_page_last 3299
_journal_paper_doi 10.1039/d5sc07965a
_journal_volume 17
_journal_year 2026
_chemical_formula_moiety 'C64 H68 N4 O16 S4, 2(H2 O)'
_chemical_formula_sum 'C64 H72 N4 O18 S4'
_chemical_formula_weight 1313.49
_space_group_crystal_system monoclinic
_space_group_IT_number 14
_space_group_name_Hall '-P 2ybc'
_space_group_name_H-M_alt 'P 1 21/c 1'
_atom_sites_solution_hydrogens mixed
_audit_creation_date 2024-10-04
_audit_creation_method
;
Olex2 1.5
(compiled 2024.02.16 svn.r378c4104 for OlexSys, GUI svn.r6928)
;
_audit_update_record
;
2025-08-04 deposited with the CCDC.	2025-12-15 downloaded from the CCDC.
;
_cell_angle_alpha 90
_cell_angle_beta 109.032(2)
_cell_angle_gamma 90
_cell_formula_units_Z 4
_cell_length_a 21.9582(11)
_cell_length_b 15.4314(9)
_cell_length_c 20.0065(9)
_cell_measurement_reflns_used 9765
_cell_measurement_temperature 120.00
_cell_measurement_theta_max 24.59
_cell_measurement_theta_min 2.36
_cell_volume 6408.5(6)
_computing_cell_refinement 'SAINT V8.40B (?, 2016)'
_computing_data_reduction 'SAINT V8.40B (?, 2016)'
_computing_molecular_graphics 'Olex2 1.5 (Dolomanov et al., 2009)'
_computing_publication_material 'Olex2 1.5 (Dolomanov et al., 2009)'
_computing_structure_refinement 'SHELXL 2018/3 (Sheldrick, 2015)'
_computing_structure_solution 'SHELXT 2018/2 (Sheldrick, 2018)'
_diffrn_ambient_temperature 120.00
_diffrn_measured_fraction_theta_full 0.996
_diffrn_measured_fraction_theta_max 0.996
_diffrn_measurement_device_type 'Bruker D8 Quest'
_diffrn_radiation_type MoK\a
_diffrn_radiation_wavelength 0.71073
_diffrn_reflns_av_R_equivalents 0.1271
_diffrn_reflns_av_unetI/netI 0.0347
_diffrn_reflns_Laue_measured_fraction_full 0.996
_diffrn_reflns_Laue_measured_fraction_max 0.996
_diffrn_reflns_limit_h_max 26
_diffrn_reflns_limit_h_min -26
_diffrn_reflns_limit_k_max 18
_diffrn_reflns_limit_k_min -18
_diffrn_reflns_limit_l_max 22
_diffrn_reflns_limit_l_min -23
_diffrn_reflns_number 265339
_diffrn_reflns_point_group_measured_fraction_full 0.996
_diffrn_reflns_point_group_measured_fraction_max 0.996
_diffrn_reflns_theta_full 25.129
_diffrn_reflns_theta_max 25.129
_diffrn_reflns_theta_min 2.134
_diffrn_source_current 1.4
_diffrn_source_power 0.07
_diffrn_source_voltage 50.0
_exptl_absorpt_coefficient_mu 0.223
_exptl_absorpt_correction_T_max 0.7452
_exptl_absorpt_correction_T_min 0.6722
_exptl_absorpt_correction_type multi-scan
_exptl_absorpt_process_details
;
SADABS-2016/2 (Bruker,2016/2) was used for absorption correction.
wR2(int) was 0.1162 before and 0.0780 after correction.
The Ratio of minimum to maximum transmission is 0.9020.
The \l/2 correction factor is Not present.
;
_exptl_crystal_colour colourless
_exptl_crystal_colour_primary colourless
_exptl_crystal_density_diffrn 1.361
_exptl_crystal_description plate
_exptl_crystal_F_000 2768
_exptl_crystal_size_max 0.367
_exptl_crystal_size_mid 0.181
_exptl_crystal_size_min 0.039
_refine_diff_density_max 1.573
_refine_diff_density_min -0.907
_refine_diff_density_rms 0.073
_refine_ls_extinction_method none
_refine_ls_goodness_of_fit_ref 1.090
_refine_ls_hydrogen_treatment mixed
_refine_ls_matrix_type full
_refine_ls_number_parameters 861
_refine_ls_number_reflns 11393
_refine_ls_number_restraints 8
_refine_ls_restrained_S_all 1.090
_refine_ls_R_factor_all 0.0803
_refine_ls_R_factor_gt 0.0656
_refine_ls_shift/su_max 0.000
_refine_ls_shift/su_mean 0.000
_refine_ls_structure_factor_coef Fsqd
_refine_ls_weighting_details 'w=1/[\s^2^(Fo^2^)+(0.0451P)^2^+18.1532P] where P=(Fo^2^+2Fc^2^)/3'
_refine_ls_weighting_scheme calc
_refine_ls_wR_factor_gt 0.1410
_refine_ls_wR_factor_ref 0.1491
_reflns_Friedel_coverage 0.000
_reflns_number_gt 9572
_reflns_number_total 11393
_reflns_threshold_expression 'I > 2\s(I)'
_cod_data_source_file d5sc07965a2.cif
_cod_data_source_block carlos_calixn_a
_cod_database_code 1576469
_shelx_shelxl_version_number 2018/3
_shelx_space_group_comment
;
The symmetry employed for this shelxl refinement is uniquely defined
by the following loop, which should always be used as a source of
symmetry information in preference to the above space-group names.
They are only intended as comments.
;
_shelx_estimated_absorpt_t_max 0.991
_shelx_estimated_absorpt_t_min 0.923
_olex2_refinement_description
;
1. Fixed Uiso
 At 1.2 times of:
  All C(H) groups, All C(H,H) groups, All N(H) groups
 At 1.5 times of:
  All C(H,H,H) groups, All O(H,H) groups
2. Restrained distances
 C1DD-C2DD \\sim C1DD-C2D'
 with sigma of 0.02
 O2DD-C2DD \\sim O2DD-C2D'
 with sigma of 0.02
 C2DD-O2D' \\sim C2D'-O2D'
 with sigma of 0.02
 C2D'-C1DD \\sim C2DD-C1DD
 with sigma of 0.02
 O2DD-C2DD \\sim O2D'-C2D'
 with sigma of 0.02
3. Rigid body (RIGU) restrains
 O2D', C2D', O2DD, C2DD
 with sigma for 1-2 distances of 0.004 and sigma for 1-3 distances of 0.004
4. Others
 Fixed Sof: O2D'(0.4) C2D'(0.4) H2DA(0.4) H2DB(0.4) C3D'(0.4) H3DA(0.4)
 H3DB(0.4) H3DC(0.4) O2DD(0.6) C2DD(0.6) H2DC(0.6) H2DD(0.6) C3DD(0.6)
 H3DD(0.6) H3DE(0.6) H3DF(0.6)
5.a Free rotating group:
 O1W(H1WA,H1WB), O2W(H2WA,H2WB)
5.b Secondary CH2 refined with riding coordinates:
 C1AA(H1AA,H1AB), C1BB(H1BA,H1BB), C1CC(H1CA,H1CB), C1DD(H1DA,H1DB), C1M(H1MA,
 H1MB), C2AA(H2AA,H2AB), C2BB(H2BA,H2BB), C2CC(H2CA,H2CB), C2M(H2MA,H2MB),
 C3M(H3MA,H3MB), C4M(H4MA,H4MB), C2D'(H2DA,H2DB), C2DD(H2DC,H2DD)
5.c Aromatic/amide H refined with riding coordinates:
 N1B(H1B), C2A(H2A), C2B(H2B), C2C(H2C), C2D(H2D), C6A(H6A), C6B(H6B),
 C6C(H6C), C6D(H6D), C8A(H8A), C8B(H8B), C8C(H8C), C8D(H8D), C9A(H9A), C9B(H9B),
  C9C(H9C), C9D(H9D), C10A(H10A), C10B(H10B), C10C(H10C), C10D(H10D),
 C11A(H11A), C11B(H11B), C11C(H11C), C11D(H11D), C12A(H12A), C12B(H12B),
 C12C(H12C), C12D(H12D)
5.d Idealised Me refined as rotating group:
 C3AA(H3AA,H3AB,H3AC), C3BB(H3BA,H3BB,H3BC), C3CC(H3CA,H3CB,H3CC), C3D'(H3DA,
 H3DB,H3DC), C3DD(H3DD,H3DE,H3DF)
;
_olex2_submission_special_instructions 'No special instructions were received'

loop_
_space_group_symop_operation_xyz
'x, y, z'
'-x, y+1/2, -z+1/2'
'-x, -y, -z'
'x, -y-1/2, z-1/2'

loop_
_atom_site_label
_atom_site_type_symbol
_atom_site_fract_x
_atom_site_fract_y
_atom_site_fract_z
_atom_site_U_iso_or_equiv
_atom_site_adp_type
_atom_site_occupancy
_atom_site_site_symmetry_order
_atom_site_calc_flag
_atom_site_refinement_flags_posn
_atom_site_refinement_flags_adp
_atom_site_refinement_flags_occupancy
_atom_site_disorder_assembly
_atom_site_disorder_group
S1A S -0.06792(4) 0.54555(6) 0.34637(4) 0.01960(19) Uani 1 1 d . . . . .
S1B S 0.16889(4) 0.16980(5) 0.40424(4) 0.01968(19) Uani 1 1 d . . . . .
S1C S 0.51409(4) 0.19819(6) 0.54009(5) 0.0293(2) Uani 1 1 d . . . . .
S1D S 0.24521(4) 0.33121(5) 0.62314(4) 0.01616(18) Uani 1 1 d . . . . .
O1A O -0.07221(11) 0.55718(17) 0.41568(12) 0.0252(6) Uani 1 1 d . . . . .
O1AA O 0.19979(10) 0.55470(15) 0.35195(11) 0.0181(5) Uani 1 1 d . . . . .
O1B O 0.22666(12) 0.13576(18) 0.45372(13) 0.0310(6) Uani 1 1 d . . . . .
O1BB O 0.23970(11) 0.44347(15) 0.23766(12) 0.0205(5) Uani 1 1 d . . . . .
O1C O 0.50747(15) 0.1314(2) 0.48862(15) 0.0466(8) Uani 1 1 d . . . . .
O1CC O 0.34697(10) 0.48252(14) 0.38946(12) 0.0184(5) Uani 1 1 d . . . . .
O1D O 0.18315(10) 0.29671(15) 0.58336(12) 0.0199(5) Uani 1 1 d . . . . .
O1DD O 0.30739(11) 0.63514(15) 0.48104(12) 0.0205(5) Uani 1 1 d . . . . .
O2A O -0.10706(11) 0.48213(16) 0.29992(13) 0.0273(6) Uani 1 1 d . . . . .
O2AA O 0.21958(16) 0.74914(18) 0.25999(16) 0.0468(8) Uani 1 1 d . . . . .
O2B O 0.12718(12) 0.11302(15) 0.35207(12) 0.0258(6) Uani 1 1 d . . . . .
O2BB O 0.15922(14) 0.5043(2) 0.10158(14) 0.0398(7) Uani 1 1 d . . . . .
O2C O 0.57626(12) 0.23386(19) 0.57481(15) 0.0364(7) Uani 1 1 d . . . . .
O2CC O 0.44303(12) 0.49782(18) 0.31551(14) 0.0320(6) Uani 1 1 d . . . . .
O2D O 0.30027(11) 0.27511(16) 0.64130(13) 0.0250(5) Uani 1 1 d . . . . .
N1A N -0.08854(13) 0.63910(19) 0.30319(16) 0.0189(6) Uani 1 1 d . . . . .
H1A H -0.0943(19) 0.629(3) 0.260(2) 0.030(11) Uiso 1 1 d . . . . .
N1B N 0.12644(13) 0.20791(19) 0.45047(14) 0.0212(6) Uani 1 1 d . . . . .
H1B H 0.146888 0.218274 0.495484 0.025 Uiso 1 1 calc R U . . .
N1C N 0.48793(15) 0.1593(2) 0.60140(17) 0.0304(7) Uani 1 1 d . . . . .
H1C H 0.4474(17) 0.132(2) 0.5882(17) 0.014(8) Uiso 1 1 d . . . . .
N1D N 0.23568(13) 0.3681(2) 0.69473(14) 0.0194(6) Uani 1 1 d . . . . .
H1D H 0.199(2) 0.368(3) 0.694(2) 0.025(10) Uiso 1 1 d . . . . .
C1A C 0.01351(15) 0.5325(2) 0.35418(17) 0.0162(7) Uani 1 1 d . . . . .
C1AA C 0.20669(17) 0.6101(2) 0.29680(18) 0.0228(7) Uani 1 1 d . . . . .
H1AA H 0.168048 0.604390 0.254298 0.027 Uiso 1 1 calc R U . . .
H1AB H 0.244526 0.591187 0.283980 0.027 Uiso 1 1 calc R U . . .
C1B C 0.19130(15) 0.2556(2) 0.35906(16) 0.0166(7) Uani 1 1 d . . . . .
C1BB C 0.2455(2) 0.4185(3) 0.1712(2) 0.0382(10) Uani 1 1 d . . . . .
H1BA H 0.275003 0.459541 0.159094 0.046 Uiso 1 1 calc R U . . .
H1BB H 0.265524 0.360336 0.176313 0.046 Uiso 1 1 calc R U . . .
C1C C 0.46205(15) 0.2832(2) 0.49728(19) 0.0225(8) Uani 1 1 d . . . . .
C1CC C 0.37889(17) 0.5605(2) 0.37763(19) 0.0234(8) Uani 1 1 d . . . . .
H1CA H 0.420027 0.567720 0.416759 0.028 Uiso 1 1 calc R U . . .
H1CB H 0.351429 0.611324 0.377857 0.028 Uiso 1 1 calc R U . . .
C1D C 0.26240(15) 0.4202(2) 0.57773(16) 0.0151(6) Uani 1 1 d . . . . .
C1DD C 0.34295(18) 0.6998(2) 0.5292(2) 0.0303(9) Uani 1 1 d D . . . .
H1DA H 0.369253 0.733905 0.506754 0.036 Uiso 1 1 calc R U . A 2
H1DB H 0.372408 0.671749 0.572042 0.036 Uiso 1 1 calc R U . A 2
C1M C 0.11187(15) 0.4467(2) 0.24420(16) 0.0168(7) Uani 1 1 d . . . . .
H1MA H 0.130431 0.486085 0.216830 0.020 Uiso 1 1 calc R U . . .
H1MB H 0.073481 0.418409 0.210847 0.020 Uiso 1 1 calc R U . . .
C2A C 0.02899(15) 0.4957(2) 0.29846(17) 0.0172(7) Uani 1 1 d . . . . .
H2A H -0.003556 0.468926 0.260603 0.021 Uiso 1 1 calc R U . . .
C2AA C 0.21500(18) 0.7030(2) 0.3193(2) 0.0294(8) Uani 1 1 d . . . . .
H2AA H 0.177622 0.723332 0.332323 0.035 Uiso 1 1 calc R U . . .
H2AB H 0.254596 0.710678 0.360399 0.035 Uiso 1 1 calc R U . . .
C2B C 0.25374(15) 0.2594(2) 0.35683(17) 0.0178(7) Uani 1 1 d . . . . .
H2B H 0.285004 0.219140 0.383460 0.021 Uiso 1 1 calc R U . . .
C2BB C 0.1865(2) 0.4163(3) 0.1145(2) 0.0426(11) Uani 1 1 d . . . . .
H2BA H 0.155920 0.376938 0.126330 0.051 Uiso 1 1 calc R U . . .
H2BB H 0.193934 0.394132 0.071386 0.051 Uiso 1 1 calc R U . . .
C2C C 0.45960(15) 0.3595(2) 0.53370(18) 0.0208(7) Uani 1 1 d . . . . .
H2C H 0.484601 0.364912 0.582203 0.025 Uiso 1 1 calc R U . . .
C2CC C 0.39220(18) 0.5577(2) 0.3087(2) 0.0269(8) Uani 1 1 d . . . . .
H2CA H 0.353077 0.539172 0.270273 0.032 Uiso 1 1 calc R U . . .
H2CB H 0.404718 0.615908 0.297033 0.032 Uiso 1 1 calc R U . . .
C2D C 0.21417(14) 0.4795(2) 0.54476(16) 0.0151(6) Uani 1 1 d . . . . .
H2D H 0.171508 0.470844 0.545313 0.018 Uiso 1 1 calc R U . . .
C2M C 0.34031(15) 0.3276(2) 0.31669(18) 0.0206(7) Uani 1 1 d . . . . .
H2MA H 0.351793 0.274225 0.296097 0.025 Uiso 1 1 calc R U . . .
H2MB H 0.344878 0.377382 0.287450 0.025 Uiso 1 1 calc R U . . .
C3A C 0.09236(15) 0.4982(2) 0.29814(16) 0.0164(7) Uani 1 1 d . . . . .
C3AA C 0.2355(3) 0.8378(3) 0.2764(3) 0.0558(13) Uani 1 1 d . . . . .
H3AA H 0.239735 0.867224 0.234709 0.084 Uiso 1 1 calc R U . . .
H3AB H 0.276424 0.841587 0.315356 0.084 Uiso 1 1 calc R U . . .
H3AC H 0.201450 0.865616 0.290426 0.084 Uiso 1 1 calc R U . . .
C3B C 0.27099(15) 0.3216(2) 0.31592(17) 0.0166(7) Uani 1 1 d . . . . .
C3BB C 0.1028(2) 0.4997(3) 0.0423(2) 0.0531(13) Uani 1 1 d . . . . .
H3BA H 0.113770 0.480265 0.001022 0.080 Uiso 1 1 calc R U . . .
H3BB H 0.082631 0.557034 0.032870 0.080 Uiso 1 1 calc R U . . .
H3BC H 0.072641 0.458441 0.051831 0.080 Uiso 1 1 calc R U . . .
C3C C 0.42055(14) 0.4278(2) 0.49902(18) 0.0185(7) Uani 1 1 d . . . . .
C3CC C 0.4588(3) 0.4906(3) 0.2527(3) 0.0516(13) Uani 1 1 d . . . . .
H3CA H 0.421353 0.468981 0.214516 0.077 Uiso 1 1 calc R U . . .
H3CB H 0.494836 0.450187 0.260193 0.077 Uiso 1 1 calc R U . . .
H3CC H 0.471103 0.547624 0.239707 0.077 Uiso 1 1 calc R U . . .
C3D C 0.22867(15) 0.5511(2) 0.51123(16) 0.0159(7) Uani 1 1 d . . . . .
C3M C 0.40891(15) 0.5061(2) 0.53915(18) 0.0196(7) Uani 1 1 d . . . . .
H3MA H 0.413985 0.559965 0.514559 0.024 Uiso 1 1 calc R U . . .
H3MB H 0.440766 0.507076 0.587366 0.024 Uiso 1 1 calc R U . . .
C4A C 0.13781(14) 0.5440(2) 0.35275(17) 0.0153(6) Uani 1 1 d . . . . .
C4B C 0.22385(15) 0.3794(2) 0.27701(16) 0.0157(7) Uani 1 1 d . . . . .
C4C C 0.38605(14) 0.4177(2) 0.42655(17) 0.0175(7) Uani 1 1 d . . . . .
C4D C 0.29287(15) 0.5627(2) 0.51303(16) 0.0155(7) Uani 1 1 d . . . . .
C4M C 0.17597(15) 0.6148(2) 0.47323(17) 0.0183(7) Uani 1 1 d . . . . .
H4MA H 0.156300 0.638364 0.507439 0.022 Uiso 1 1 calc R U . . .
H4MB H 0.195538 0.663789 0.455542 0.022 Uiso 1 1 calc R U . . .
C5A C 0.12378(15) 0.5749(2) 0.41195(16) 0.0150(6) Uani 1 1 d . . . . .
C5B C 0.16125(15) 0.3784(2) 0.28100(16) 0.0155(7) Uani 1 1 d . . . . .
C5C C 0.38535(15) 0.3390(2) 0.39140(17) 0.0181(7) Uani 1 1 d . . . . .
C5D C 0.34070(14) 0.5014(2) 0.54345(16) 0.0156(7) Uani 1 1 d . . . . .
C6A C 0.06060(15) 0.5687(2) 0.41205(17) 0.0174(7) Uani 1 1 d . . . . .
H6A H 0.049612 0.589017 0.451452 0.021 Uiso 1 1 calc R U . . .
C6B C 0.14543(15) 0.3155(2) 0.32199(16) 0.0163(7) Uani 1 1 d . . . . .
H6B H 0.103074 0.313243 0.324734 0.020 Uiso 1 1 calc R U . . .
C6C C 0.42432(16) 0.2719(2) 0.42781(19) 0.0219(7) Uani 1 1 d . . . . .
H6C H 0.424964 0.218225 0.404811 0.026 Uiso 1 1 calc R U . . .
C6D C 0.32462(15) 0.4300(2) 0.57591(16) 0.0175(7) Uani 1 1 d . . . . .
H6D H 0.356311 0.387409 0.597068 0.021 Uiso 1 1 calc R U . . .
C7A C -0.04400(15) 0.7099(2) 0.32771(17) 0.0189(7) Uani 1 1 d . . . . .
C7B C 0.05890(16) 0.2262(2) 0.42497(17) 0.0211(7) Uani 1 1 d . . . . .
C7C C 0.50624(17) 0.1956(2) 0.6695(2) 0.0285(8) Uani 1 1 d . . . . .
C7D C 0.28264(15) 0.4097(2) 0.75217(17) 0.0189(7) Uani 1 1 d . . . . .
C8A C -0.00351(16) 0.7340(2) 0.28993(18) 0.0231(8) Uani 1 1 d . . . . .
H8A H -0.006372 0.705244 0.247032 0.028 Uiso 1 1 calc R U . . .
C8B C 0.03806(19) 0.3073(3) 0.4357(2) 0.0310(9) Uani 1 1 d . . . . .
H8B H 0.068509 0.350901 0.457806 0.037 Uiso 1 1 calc R U . . .
C8C C 0.57023(18) 0.1900(3) 0.7129(2) 0.0337(9) Uani 1 1 d . . . . .
H8C H 0.601323 0.163241 0.695944 0.040 Uiso 1 1 calc R U . . .
C8D C 0.34756(16) 0.4133(3) 0.75865(19) 0.0271(8) Uani 1 1 d . . . . .
H8D H 0.362169 0.389573 0.722752 0.033 Uiso 1 1 calc R U . . .
C9A C 0.04089(17) 0.7999(3) 0.31486(19) 0.0282(8) Uani 1 1 d . . . . .
H9A H 0.067441 0.817926 0.288290 0.034 Uiso 1 1 calc R U . . .
C9B C -0.0276(2) 0.3258(3) 0.4144(2) 0.0470(12) Uani 1 1 d . . . . .
H9B H -0.041978 0.381561 0.422750 0.056 Uiso 1 1 calc R U . . .
C9C C 0.5884(2) 0.2233(3) 0.7805(2) 0.0446(11) Uani 1 1 d . . . . .
H9C H 0.632276 0.220801 0.809574 0.053 Uiso 1 1 calc R U . . .
C9D C 0.39098(18) 0.4517(3) 0.8180(2) 0.0323(9) Uani 1 1 d . . . . .
H9D H 0.435177 0.455158 0.821794 0.039 Uiso 1 1 calc R U . . .
C10A C 0.04644(18) 0.8395(3) 0.3792(2) 0.0318(9) Uani 1 1 d . . . . .
H10A H 0.077669 0.883603 0.397246 0.038 Uiso 1 1 calc R U . . .
C10B C -0.0715(2) 0.2629(4) 0.3810(2) 0.0549(15) Uani 1 1 d . . . . .
H10B H -0.116275 0.275775 0.365246 0.066 Uiso 1 1 calc R U . . .
C10C C 0.5433(2) 0.2604(3) 0.8062(2) 0.0453(11) Uani 1 1 d . . . . .
H10C H 0.555853 0.283537 0.852715 0.054 Uiso 1 1 calc R U . . .
C10D C 0.37124(18) 0.4846(3) 0.8712(2) 0.0317(9) Uani 1 1 d . . . . .
H10D H 0.401478 0.509288 0.912130 0.038 Uiso 1 1 calc R U . . .
C11A C 0.00634(18) 0.8145(3) 0.41666(19) 0.0295(8) Uani 1 1 d . . . . .
H11A H 0.010365 0.841450 0.460578 0.035 Uiso 1 1 calc R U . . .
C11B C -0.0507(2) 0.1815(4) 0.3705(2) 0.0484(13) Uani 1 1 d . . . . .
H11B H -0.081353 0.138473 0.347506 0.058 Uiso 1 1 calc R U . . .
C11C C 0.4800(2) 0.2634(3) 0.7638(2) 0.0406(10) Uani 1 1 d . . . . .
H11C H 0.448821 0.287236 0.782154 0.049 Uiso 1 1 calc R U . . .
C11D C 0.30633(19) 0.4814(2) 0.8640(2) 0.0296(8) Uani 1 1 d . . . . .
H11D H 0.292084 0.504198 0.900481 0.035 Uiso 1 1 calc R U . . .
C12A C -0.03955(16) 0.7506(2) 0.39074(18) 0.0235(8) Uani 1 1 d . . . . .
H12A H -0.067729 0.734727 0.416030 0.028 Uiso 1 1 calc R U . . .
C12B C 0.01460(18) 0.1613(3) 0.39310(19) 0.0320(9) Uani 1 1 d . . . . .
H12B H 0.028777 0.104571 0.387000 0.038 Uiso 1 1 calc R U . . .
C12C C 0.46064(19) 0.2329(3) 0.6959(2) 0.0371(10) Uani 1 1 d . . . . .
H12C H 0.416780 0.237039 0.667078 0.044 Uiso 1 1 calc R U . . .
C12D C 0.26194(17) 0.4453(2) 0.80458(18) 0.0231(7) Uani 1 1 d . . . . .
H12D H 0.217447 0.444891 0.799778 0.028 Uiso 1 1 calc R U . . .
O2D' O 0.2702(4) 0.7493(5) 0.5795(4) 0.0432(19) Uani 0.4 1 d D . P B 1
C2D' C 0.3068(10) 0.7784(10) 0.5360(14) 0.043(5) Uani 0.4 1 d D . P B 1
H2DA H 0.336435 0.826052 0.559055 0.052 Uiso 0.4 1 calc R U P B 1
H2DB H 0.278231 0.798330 0.489256 0.052 Uiso 0.4 1 calc R U P B 1
C3D' C 0.2334(7) 0.8191(11) 0.5936(9) 0.084(5) Uani 0.4 1 d . . P B 1
H3DA H 0.197245 0.832241 0.550771 0.126 Uiso 0.4 1 calc R U P B 1
H3DB H 0.260819 0.870475 0.607844 0.126 Uiso 0.4 1 calc R U P B 1
H3DC H 0.216816 0.802515 0.631670 0.126 Uiso 0.4 1 calc R U P B 1
O2DD O 0.2660(2) 0.8119(3) 0.4902(3) 0.0486(13) Uani 0.6 1 d D . P B 2
C2DD C 0.2972(7) 0.7592(7) 0.5495(7) 0.038(3) Uani 0.6 1 d D . P B 2
H2DC H 0.265035 0.724789 0.563016 0.046 Uiso 0.6 1 calc R U P B 2
H2DD H 0.321231 0.795779 0.590189 0.046 Uiso 0.6 1 calc R U P B 2
C3DD C 0.2213(4) 0.8703(7) 0.5035(7) 0.084(4) Uani 0.6 1 d . . P B 2
H3DD H 0.196224 0.898649 0.459235 0.126 Uiso 0.6 1 calc R U P B 2
H3DE H 0.244630 0.914224 0.537648 0.126 Uiso 0.6 1 calc R U P B 2
H3DF H 0.192219 0.838332 0.522738 0.126 Uiso 0.6 1 calc R U P B 2
O1W O 0.3550(2) 0.1084(4) 0.5614(2) 0.0974(17) Uani 1 1 d G . . . .
H1WA H 0.349878 0.163775 0.566840 0.146 Uiso 1 1 d G U . . .
H1WB H 0.318395 0.091659 0.531548 0.146 Uiso 1 1 d G U . . .
O2W O 0.3770(3) 0.9252(4) 0.5350(4) 0.129(2) Uani 1 1 d G . . . .
H2WA H 0.410458 0.908198 0.524384 0.193 Uiso 1 1 d G U . . .
H2WB H 0.382264 0.980771 0.541546 0.193 Uiso 1 1 d G U . . .

loop_
_atom_site_aniso_label
_atom_site_aniso_U_11
_atom_site_aniso_U_22
_atom_site_aniso_U_33
_atom_site_aniso_U_23
_atom_site_aniso_U_13
_atom_site_aniso_U_12
S1A 0.0126(4) 0.0220(4) 0.0250(4) 0.0031(3) 0.0072(3) 0.0036(3)
S1B 0.0258(4) 0.0179(4) 0.0176(4) 0.0022(3) 0.0101(3) 0.0014(3)
S1C 0.0239(5) 0.0293(5) 0.0345(5) 0.0075(4) 0.0092(4) 0.0106(4)
S1D 0.0131(4) 0.0154(4) 0.0213(4) 0.0012(3) 0.0073(3) 0.0002(3)
O1A 0.0198(12) 0.0338(15) 0.0260(13) 0.0073(11) 0.0129(10) 0.0063(11)
O1AA 0.0128(11) 0.0225(13) 0.0201(12) 0.0010(10) 0.0068(9) 0.0002(9)
O1B 0.0314(14) 0.0350(15) 0.0284(14) 0.0131(12) 0.0124(11) 0.0108(12)
O1BB 0.0246(12) 0.0194(12) 0.0224(12) 0.0036(10) 0.0146(10) 0.0033(10)
O1C 0.0571(19) 0.0373(18) 0.0400(17) -0.0014(14) 0.0085(14) 0.0280(15)
O1CC 0.0137(11) 0.0154(12) 0.0275(12) 0.0025(10) 0.0086(9) 0.0008(9)
O1D 0.0153(11) 0.0209(12) 0.0252(12) -0.0042(10) 0.0090(9) -0.0037(10)
O1DD 0.0251(12) 0.0150(12) 0.0239(12) -0.0011(10) 0.0112(10) -0.0038(10)
O2A 0.0160(12) 0.0274(14) 0.0359(14) -0.0007(11) 0.0051(10) -0.0029(10)
O2AA 0.068(2) 0.0229(15) 0.0408(17) 0.0097(13) 0.0057(15) -0.0133(15)
O2B 0.0399(15) 0.0190(13) 0.0241(13) -0.0035(10) 0.0181(11) -0.0078(11)
O2BB 0.0458(17) 0.0446(18) 0.0265(14) 0.0039(13) 0.0084(12) 0.0109(14)
O2C 0.0216(13) 0.0451(18) 0.0411(16) 0.0139(13) 0.0084(12) 0.0087(12)
O2CC 0.0282(14) 0.0324(15) 0.0432(16) -0.0023(12) 0.0226(12) 0.0023(12)
O2D 0.0179(12) 0.0201(13) 0.0406(15) 0.0073(11) 0.0144(11) 0.0050(10)
N1A 0.0149(14) 0.0238(16) 0.0178(15) 0.0005(12) 0.0048(11) 0.0043(12)
N1B 0.0229(15) 0.0283(17) 0.0134(13) -0.0029(12) 0.0075(11) -0.0017(13)
N1C 0.0238(17) 0.0265(18) 0.0383(19) 0.0082(14) 0.0066(14) -0.0032(14)
N1D 0.0085(14) 0.0308(17) 0.0197(15) 0.0007(12) 0.0058(11) -0.0006(12)
C1A 0.0138(15) 0.0136(16) 0.0220(17) 0.0035(13) 0.0067(13) 0.0038(13)
C1AA 0.0234(18) 0.0221(19) 0.0256(18) 0.0014(15) 0.0116(14) -0.0052(15)
C1B 0.0216(17) 0.0141(16) 0.0147(15) -0.0034(13) 0.0067(13) -0.0029(13)
C1BB 0.063(3) 0.033(2) 0.031(2) 0.0068(18) 0.031(2) 0.018(2)
C1C 0.0139(16) 0.0206(19) 0.034(2) 0.0076(15) 0.0098(14) 0.0030(14)
C1CC 0.0252(18) 0.0163(18) 0.0313(19) 0.0024(15) 0.0129(15) -0.0011(14)
C1D 0.0168(16) 0.0148(16) 0.0140(15) -0.0009(12) 0.0055(12) -0.0036(13)
C1DD 0.031(2) 0.0215(19) 0.035(2) -0.0037(16) 0.0049(16) -0.0105(16)
C1M 0.0161(16) 0.0180(17) 0.0155(15) -0.0001(13) 0.0038(12) 0.0010(13)
C2A 0.0152(16) 0.0157(17) 0.0187(16) 0.0030(13) 0.0025(13) 0.0034(13)
C2AA 0.029(2) 0.024(2) 0.033(2) 0.0042(16) 0.0078(16) 0.0025(16)
C2B 0.0165(16) 0.0148(17) 0.0187(16) -0.0042(13) 0.0012(13) 0.0037(13)
C2BB 0.060(3) 0.031(2) 0.042(2) -0.0041(19) 0.023(2) 0.001(2)
C2C 0.0120(15) 0.0270(19) 0.0245(18) 0.0038(15) 0.0075(13) -0.0015(14)
C2CC 0.0290(19) 0.0221(19) 0.033(2) 0.0038(16) 0.0142(16) 0.0006(16)
C2D 0.0115(15) 0.0192(17) 0.0150(15) -0.0036(13) 0.0051(12) -0.0008(13)
C2M 0.0171(16) 0.0199(18) 0.0272(18) -0.0032(14) 0.0105(14) 0.0027(14)
C3A 0.0183(16) 0.0141(16) 0.0169(16) 0.0038(13) 0.0057(13) 0.0050(13)
C3AA 0.066(3) 0.023(2) 0.071(3) 0.009(2) 0.012(3) -0.010(2)
C3B 0.0172(16) 0.0132(16) 0.0195(16) -0.0063(13) 0.0063(13) 0.0000(13)
C3BB 0.059(3) 0.050(3) 0.041(3) 0.004(2) 0.003(2) 0.001(2)
C3C 0.0100(15) 0.0202(18) 0.0287(18) -0.0003(14) 0.0109(13) -0.0044(13)
C3CC 0.067(3) 0.045(3) 0.063(3) -0.012(2) 0.049(3) -0.006(2)
C3D 0.0147(15) 0.0166(17) 0.0153(15) -0.0042(13) 0.0033(12) 0.0010(13)
C3M 0.0142(16) 0.0205(18) 0.0249(18) -0.0002(14) 0.0074(13) -0.0011(13)
C4A 0.0126(15) 0.0124(16) 0.0209(16) 0.0039(13) 0.0056(13) 0.0045(12)
C4B 0.0168(16) 0.0150(17) 0.0163(16) -0.0034(13) 0.0068(13) -0.0010(13)
C4C 0.0091(14) 0.0200(18) 0.0267(17) 0.0039(14) 0.0103(13) -0.0006(13)
C4D 0.0186(16) 0.0145(16) 0.0150(15) -0.0022(13) 0.0074(13) -0.0034(13)
C4M 0.0162(16) 0.0173(17) 0.0201(17) -0.0027(13) 0.0041(13) 0.0010(13)
C5A 0.0156(15) 0.0108(16) 0.0179(16) 0.0030(12) 0.0046(13) 0.0044(13)
C5B 0.0163(16) 0.0153(17) 0.0147(15) -0.0046(13) 0.0048(12) -0.0008(13)
C5C 0.0126(15) 0.0202(18) 0.0258(17) 0.0025(14) 0.0120(13) 0.0012(13)
C5D 0.0129(15) 0.0175(17) 0.0163(16) -0.0041(13) 0.0046(12) -0.0032(13)
C6A 0.0194(16) 0.0141(16) 0.0192(16) 0.0020(13) 0.0071(13) 0.0054(13)
C6B 0.0140(15) 0.0190(17) 0.0160(16) -0.0042(13) 0.0048(12) -0.0001(13)
C6C 0.0186(17) 0.0173(18) 0.033(2) -0.0001(15) 0.0136(15) 0.0001(14)
C6D 0.0133(15) 0.0210(18) 0.0162(16) -0.0002(13) 0.0021(12) 0.0020(13)
C7A 0.0151(16) 0.0207(18) 0.0193(17) 0.0035(14) 0.0036(13) 0.0074(14)
C7B 0.0248(18) 0.028(2) 0.0124(16) 0.0024(14) 0.0091(13) -0.0031(15)
C7C 0.0220(18) 0.027(2) 0.036(2) 0.0145(17) 0.0088(16) 0.0026(16)
C7D 0.0177(16) 0.0191(18) 0.0176(16) 0.0057(13) 0.0025(13) -0.0020(14)
C8A 0.0209(17) 0.0259(19) 0.0238(18) 0.0058(15) 0.0089(14) 0.0081(15)
C8B 0.038(2) 0.033(2) 0.029(2) 0.0098(17) 0.0203(17) 0.0041(18)
C8C 0.0235(19) 0.040(2) 0.037(2) 0.0115(18) 0.0094(17) 0.0063(17)
C8D 0.0196(18) 0.035(2) 0.0260(19) 0.0047(16) 0.0068(15) 0.0000(16)
C9A 0.0214(18) 0.033(2) 0.031(2) 0.0129(17) 0.0089(15) 0.0043(16)
C9B 0.049(3) 0.059(3) 0.045(3) 0.032(2) 0.030(2) 0.026(2)
C9C 0.033(2) 0.063(3) 0.034(2) 0.010(2) 0.0057(18) 0.009(2)
C9D 0.0189(18) 0.041(2) 0.032(2) 0.0023(18) 0.0020(15) -0.0081(17)
C10A 0.0228(19) 0.031(2) 0.034(2) 0.0028(17) -0.0007(16) -0.0020(16)
C10B 0.027(2) 0.105(5) 0.034(2) 0.028(3) 0.0117(19) 0.016(3)
C10C 0.048(3) 0.050(3) 0.037(2) 0.006(2) 0.012(2) 0.009(2)
C10D 0.028(2) 0.027(2) 0.032(2) 0.0001(17) -0.0020(16) -0.0095(16)
C11A 0.030(2) 0.031(2) 0.0242(19) -0.0020(16) 0.0037(15) 0.0029(17)
C11B 0.027(2) 0.093(4) 0.023(2) -0.002(2) 0.0057(17) -0.019(2)
C11C 0.037(2) 0.044(3) 0.047(3) 0.013(2) 0.022(2) 0.010(2)
C11D 0.037(2) 0.023(2) 0.028(2) -0.0033(16) 0.0094(16) -0.0036(16)
C12A 0.0203(17) 0.030(2) 0.0198(17) 0.0028(15) 0.0061(14) 0.0047(15)
C12B 0.032(2) 0.043(2) 0.0222(19) -0.0033(17) 0.0110(16) -0.0107(18)
C12C 0.023(2) 0.039(2) 0.050(3) 0.016(2) 0.0125(18) 0.0088(17)
C12D 0.0227(18) 0.0188(18) 0.0266(18) 0.0038(15) 0.0064(14) -0.0002(14)
O2D' 0.039(5) 0.042(5) 0.049(5) -0.011(4) 0.014(4) 0.001(4)
C2D' 0.050(10) 0.013(8) 0.058(10) 0.000(6) 0.006(7) 0.001(7)
C3D' 0.064(9) 0.094(12) 0.090(11) -0.036(10) 0.020(8) 0.036(9)
O2DD 0.040(3) 0.035(3) 0.060(3) -0.001(3) 0.001(3) 0.010(2)
C2DD 0.036(6) 0.025(6) 0.042(7) -0.003(4) -0.003(4) -0.012(5)
C3DD 0.042(5) 0.052(6) 0.145(11) -0.008(6) 0.013(6) 0.022(4)
O1W 0.058(3) 0.156(5) 0.063(3) 0.003(3) 0.000(2) -0.054(3)
O2W 0.145(6) 0.099(4) 0.151(6) 0.002(4) 0.060(5) 0.008(4)

loop_
_atom_type_symbol
_atom_type_description
_atom_type_scat_dispersion_real
_atom_type_scat_dispersion_imag
_atom_type_scat_source
C C 0.0033 0.0016 'International Tables Vol C Tables 4.2.6.8 and 6.1.1.4'
H H 0.0000 0.0000 'International Tables Vol C Tables 4.2.6.8 and 6.1.1.4'
N N 0.0061 0.0033 'International Tables Vol C Tables 4.2.6.8 and 6.1.1.4'
O O 0.0106 0.0060 'International Tables Vol C Tables 4.2.6.8 and 6.1.1.4'
S S 0.1246 0.1234 'International Tables Vol C Tables 4.2.6.8 and 6.1.1.4'

loop_
_geom_angle_atom_site_label_1
_geom_angle_atom_site_label_2
_geom_angle_atom_site_label_3
_geom_angle
_geom_angle_site_symmetry_1
_geom_angle_site_symmetry_3
_geom_angle_publ_flag
O1A S1A N1A 107.50(15) . . ?
O1A S1A C1A 108.37(15) . . ?
O2A S1A O1A 120.03(15) . . ?
O2A S1A N1A 104.60(15) . . ?
O2A S1A C1A 111.03(15) . . ?
N1A S1A C1A 104.02(14) . . ?
O1B S1B O2B 119.28(16) . . ?
O1B S1B N1B 106.46(15) . . ?
O1B S1B C1B 107.34(16) . . ?
O2B S1B N1B 106.63(15) . . ?
O2B S1B C1B 107.68(14) . . ?
N1B S1B C1B 109.18(15) . . ?
O1C S1C N1C 107.37(19) . . ?
O1C S1C C1C 106.76(17) . . ?
O2C S1C O1C 119.06(19) . . ?
O2C S1C N1C 106.99(17) . . ?
O2C S1C C1C 108.35(17) . . ?
N1C S1C C1C 107.89(16) . . ?
O1D S1D N1D 104.34(14) . . ?
O1D S1D C1D 109.17(14) . . ?
O2D S1D O1D 119.03(15) . . ?
O2D S1D N1D 109.27(15) . . ?
O2D S1D C1D 107.32(15) . . ?
N1D S1D C1D 107.17(15) . . ?
C4A O1AA C1AA 115.6(2) . . ?
C4B O1BB C1BB 117.0(3) . . ?
C4C O1CC C1CC 116.4(2) . . ?
C4D O1DD C1DD 114.4(3) . . ?
C2AA O2AA C3AA 111.7(3) . . ?
C3BB O2BB C2BB 107.3(3) . . ?
C3CC O2CC C2CC 112.3(3) . . ?
S1A N1A H1A 107(3) . . ?
C7A N1A S1A 116.2(2) . . ?
C7A N1A H1A 110(3) . . ?
S1B N1B H1B 116.9 . . ?
C7B N1B S1B 126.1(2) . . ?
C7B N1B H1B 116.9 . . ?
S1C N1C H1C 119(2) . . ?
C7C N1C S1C 121.6(3) . . ?
C7C N1C H1C 113(2) . . ?
S1D N1D H1D 114(3) . . ?
C7D N1D S1D 127.2(2) . . ?
C7D N1D H1D 118(3) . . ?
C2A C1A S1A 119.0(2) . . ?
C2A C1A C6A 121.4(3) . . ?
C6A C1A S1A 119.1(2) . . ?
O1AA C1AA H1AA 109.3 . . ?
O1AA C1AA H1AB 109.3 . . ?
O1AA C1AA C2AA 111.8(3) . . ?
H1AA C1AA H1AB 107.9 . . ?
C2AA C1AA H1AA 109.3 . . ?
C2AA C1AA H1AB 109.3 . . ?
C2B C1B S1B 119.5(3) . . ?
C2B C1B C6B 120.5(3) . . ?
C6B C1B S1B 119.9(2) . . ?
O1BB C1BB H1BA 108.6 . . ?
O1BB C1BB H1BB 108.6 . . ?
H1BA C1BB H1BB 107.6 . . ?
C2BB C1BB O1BB 114.5(3) . . ?
C2BB C1BB H1BA 108.6 . . ?
C2BB C1BB H1BB 108.6 . . ?
C2C C1C S1C 120.2(3) . . ?
C6C C1C S1C 118.4(3) . . ?
C6C C1C C2C 121.4(3) . . ?
O1CC C1CC H1CA 109.2 . . ?
O1CC C1CC H1CB 109.2 . . ?
O1CC C1CC C2CC 112.0(3) . . ?
H1CA C1CC H1CB 107.9 . . ?
C2CC C1CC H1CA 109.2 . . ?
C2CC C1CC H1CB 109.2 . . ?
C2D C1D S1D 120.1(2) . . ?
C6D C1D S1D 118.6(2) . . ?
C6D C1D C2D 121.3(3) . . ?
O1DD C1DD H1DA 109.7 . . ?
O1DD C1DD H1DB 109.7 . . ?
O1DD C1DD C2D' 116.3(11) . . ?
O1DD C1DD C2DD 109.9(7) . . ?
H1DA C1DD H1DB 108.2 . . ?
C2DD C1DD H1DA 109.7 . . ?
C2DD C1DD H1DB 109.7 . . ?
H1MA C1M H1MB 108.2 . . ?
C3A C1M H1MA 109.7 . . ?
C3A C1M H1MB 109.7 . . ?
C3A C1M C5B 110.0(3) . . ?
C5B C1M H1MA 109.7 . . ?
C5B C1M H1MB 109.7 . . ?
C1A C2A H2A 120.0 . . ?
C1A C2A C3A 119.9(3) . . ?
C3A C2A H2A 120.0 . . ?
O2AA C2AA C1AA 105.4(3) . . ?
O2AA C2AA H2AA 110.7 . . ?
O2AA C2AA H2AB 110.7 . . ?
C1AA C2AA H2AA 110.7 . . ?
C1AA C2AA H2AB 110.7 . . ?
H2AA C2AA H2AB 108.8 . . ?
C1B C2B H2B 119.7 . . ?
C1B C2B C3B 120.6(3) . . ?
C3B C2B H2B 119.7 . . ?
O2BB C2BB H2BA 109.8 . . ?
O2BB C2BB H2BB 109.8 . . ?
C1BB C2BB O2BB 109.4(4) . . ?
C1BB C2BB H2BA 109.8 . . ?
C1BB C2BB H2BB 109.8 . . ?
H2BA C2BB H2BB 108.2 . . ?
C1C C2C H2C 120.0 . . ?
C3C C2C C1C 120.1(3) . . ?
C3C C2C H2C 120.0 . . ?
O2CC C2CC C1CC 108.3(3) . . ?
O2CC C2CC H2CA 110.0 . . ?
O2CC C2CC H2CB 110.0 . . ?
C1CC C2CC H2CA 110.0 . . ?
C1CC C2CC H2CB 110.0 . . ?
H2CA C2CC H2CB 108.4 . . ?
C1D C2D H2D 120.2 . . ?
C3D C2D C1D 119.7(3) . . ?
C3D C2D H2D 120.2 . . ?
H2MA C2M H2MB 108.1 . . ?
C3B C2M H2MA 109.6 . . ?
C3B C2M H2MB 109.6 . . ?
C5C C2M H2MA 109.6 . . ?
C5C C2M H2MB 109.6 . . ?
C5C C2M C3B 110.3(3) . . ?
C2A C3A C1M 120.3(3) . . ?
C2A C3A C4A 117.8(3) . . ?
C4A C3A C1M 121.6(3) . . ?
O2AA C3AA H3AA 109.5 . . ?
O2AA C3AA H3AB 109.5 . . ?
O2AA C3AA H3AC 109.5 . . ?
H3AA C3AA H3AB 109.5 . . ?
H3AA C3AA H3AC 109.5 . . ?
H3AB C3AA H3AC 109.5 . . ?
C2B C3B C2M 120.0(3) . . ?
C2B C3B C4B 118.3(3) . . ?
C4B C3B C2M 121.7(3) . . ?
O2BB C3BB H3BA 109.5 . . ?
O2BB C3BB H3BB 109.5 . . ?
O2BB C3BB H3BC 109.5 . . ?
H3BA C3BB H3BB 109.5 . . ?
H3BA C3BB H3BC 109.5 . . ?
H3BB C3BB H3BC 109.5 . . ?
C2C C3C C3M 121.4(3) . . ?
C2C C3C C4C 117.8(3) . . ?
C4C C3C C3M 120.4(3) . . ?
O2CC C3CC H3CA 109.5 . . ?
O2CC C3CC H3CB 109.5 . . ?
O2CC C3CC H3CC 109.5 . . ?
H3CA C3CC H3CB 109.5 . . ?
H3CA C3CC H3CC 109.5 . . ?
H3CB C3CC H3CC 109.5 . . ?
C2D C3D C4D 118.4(3) . . ?
C2D C3D C4M 120.1(3) . . ?
C4D C3D C4M 121.5(3) . . ?
C3C C3M H3MA 109.8 . . ?
C3C C3M H3MB 109.8 . . ?
C3C C3M C5D 109.2(3) . . ?
H3MA C3M H3MB 108.3 . . ?
C5D C3M H3MA 109.8 . . ?
C5D C3M H3MB 109.8 . . ?
O1AA C4A C3A 120.4(3) . . ?
O1AA C4A C5A 117.4(3) . . ?
C5A C4A C3A 122.1(3) . . ?
O1BB C4B C3B 119.9(3) . . ?
O1BB C4B C5B 118.4(3) . . ?
C3B C4B C5B 121.6(3) . . ?
O1CC C4C C3C 120.6(3) . . ?
O1CC C4C C5C 117.3(3) . . ?
C5C C4C C3C 121.8(3) . . ?
O1DD C4D C3D 118.2(3) . . ?
O1DD C4D C5D 119.8(3) . . ?
C5D C4D C3D 121.9(3) . . ?
C3D C4M H4MA 108.9 . . ?
C3D C4M H4MB 108.9 . . ?
H4MA C4M H4MB 107.7 . . ?
C5A C4M C3D 113.2(3) . . ?
C5A C4M H4MA 108.9 . . ?
C5A C4M H4MB 108.9 . . ?
C4A C5A C4M 120.5(3) . . ?
C6A C5A C4A 118.2(3) . . ?
C6A C5A C4M 121.3(3) . . ?
C4B C5B C1M 121.5(3) . . ?
C6B C5B C1M 119.7(3) . . ?
C6B C5B C4B 118.7(3) . . ?
C4C C5C C2M 119.6(3) . . ?
C6C C5C C2M 121.7(3) . . ?
C6C C5C C4C 118.6(3) . . ?
C4D C5D C3M 123.6(3) . . ?
C6D C5D C3M 118.0(3) . . ?
C6D C5D C4D 118.3(3) . . ?
C1A C6A H6A 120.1 . . ?
C5A C6A C1A 119.8(3) . . ?
C5A C6A H6A 120.1 . . ?
C1B C6B H6B 119.9 . . ?
C5B C6B C1B 120.2(3) . . ?
C5B C6B H6B 119.9 . . ?
C1C C6C C5C 120.0(3) . . ?
C1C C6C H6C 120.0 . . ?
C5C C6C H6C 120.0 . . ?
C1D C6D H6D 119.9 . . ?
C5D C6D C1D 120.2(3) . . ?
C5D C6D H6D 119.9 . . ?
C8A C7A N1A 120.0(3) . . ?
C12A C7A N1A 119.5(3) . . ?
C12A C7A C8A 120.4(3) . . ?
C8B C7B N1B 119.0(3) . . ?
C8B C7B C12B 120.5(4) . . ?
C12B C7B N1B 120.5(3) . . ?
C8C C7C N1C 119.4(3) . . ?
C8C C7C C12C 119.3(4) . . ?
C12C C7C N1C 121.1(3) . . ?
C8D C7D N1D 123.0(3) . . ?
C12D C7D N1D 117.4(3) . . ?
C12D C7D C8D 119.6(3) . . ?
C7A C8A H8A 120.0 . . ?
C9A C8A C7A 120.0(3) . . ?
C9A C8A H8A 120.0 . . ?
C7B C8B H8B 119.9 . . ?
C7B C8B C9B 120.2(4) . . ?
C9B C8B H8B 119.9 . . ?
C7C C8C H8C 120.0 . . ?
C9C C8C C7C 119.9(4) . . ?
C9C C8C H8C 120.0 . . ?
C7D C8D H8D 120.2 . . ?
C7D C8D C9D 119.6(3) . . ?
C9D C8D H8D 120.2 . . ?
C8A C9A H9A 120.2 . . ?
C8A C9A C10A 119.6(3) . . ?
C10A C9A H9A 120.2 . . ?
C8B C9B H9B 120.2 . . ?
C10B C9B C8B 119.7(5) . . ?
C10B C9B H9B 120.2 . . ?
C8C C9C H9C 119.8 . . ?
C8C C9C C10C 120.4(4) . . ?
C10C C9C H9C 119.8 . . ?
C8D C9D H9D 119.4 . . ?
C10D C9D C8D 121.3(3) . . ?
C10D C9D H9D 119.4 . . ?
C9A C10A H10A 120.1 . . ?
C11A C10A C9A 119.9(4) . . ?
C11A C10A H10A 120.1 . . ?
C9B C10B H10B 119.9 . . ?
C11B C10B C9B 120.1(4) . . ?
C11B C10B H10B 119.9 . . ?
C9C C10C H10C 120.4 . . ?
C11C C10C C9C 119.3(4) . . ?
C11C C10C H10C 120.4 . . ?
C9D C10D H10D 120.6 . . ?
C9D C10D C11D 118.8(3) . . ?
C11D C10D H10D 120.6 . . ?
C10A C11A H11A 119.7 . . ?
C12A C11A C10A 120.6(3) . . ?
C12A C11A H11A 119.7 . . ?
C10B C11B H11B 119.6 . . ?
C10B C11B C12B 120.9(4) . . ?
C12B C11B H11B 119.6 . . ?
C10C C11C H11C 119.1 . . ?
C12C C11C C10C 121.8(4) . . ?
C12C C11C H11C 119.1 . . ?
C10D C11D H11D 119.5 . . ?
C12D C11D C10D 121.0(4) . . ?
C12D C11D H11D 119.5 . . ?
C7A C12A C11A 119.4(3) . . ?
C7A C12A H12A 120.3 . . ?
C11A C12A H12A 120.3 . . ?
C7B C12B H12B 120.7 . . ?
C11B C12B C7B 118.6(4) . . ?
C11B C12B H12B 120.7 . . ?
C7C C12C H12C 120.4 . . ?
C11C C12C C7C 119.2(4) . . ?
C11C C12C H12C 120.4 . . ?
C7D C12D C11D 119.8(3) . . ?
C7D C12D H12D 120.1 . . ?
C11D C12D H12D 120.1 . . ?
C3D' O2D' C2D' 110.3(12) . . ?
C1DD C2D' H2DA 111.2 . . ?
C1DD C2D' H2DB 111.2 . . ?
O2D' C2D' C1DD 102.8(10) . . ?
O2D' C2D' H2DA 111.2 . . ?
O2D' C2D' H2DB 111.2 . . ?
H2DA C2D' H2DB 109.1 . . ?
O2D' C3D' H3DA 109.5 . . ?
O2D' C3D' H3DB 109.5 . . ?
O2D' C3D' H3DC 109.5 . . ?
H3DA C3D' H3DB 109.5 . . ?
H3DA C3D' H3DC 109.5 . . ?
H3DB C3D' H3DC 109.5 . . ?
C2DD O2DD C3DD 112.5(8) . . ?
C1DD C2DD H2DC 110.1 . . ?
C1DD C2DD H2DD 110.1 . . ?
O2DD C2DD C1DD 107.8(8) . . ?
O2DD C2DD H2DC 110.1 . . ?
O2DD C2DD H2DD 110.1 . . ?
H2DC C2DD H2DD 108.5 . . ?
O2DD C3DD H3DD 109.5 . . ?
O2DD C3DD H3DE 109.5 . . ?
O2DD C3DD H3DF 109.5 . . ?
H3DD C3DD H3DE 109.5 . . ?
H3DD C3DD H3DF 109.5 . . ?
H3DE C3DD H3DF 109.5 . . ?
H1WA O1W H1WB 104.5 . . ?
H2WA O2W H2WB 104.5 . . ?

loop_
_geom_bond_atom_site_label_1
_geom_bond_atom_site_label_2
_geom_bond_distance
_geom_bond_site_symmetry_2
_geom_bond_publ_flag
S1A O1A 1.432(2) . ?
S1A O2A 1.428(3) . ?
S1A N1A 1.667(3) . ?
S1A C1A 1.755(3) . ?
S1B O1B 1.430(3) . ?
S1B O2B 1.440(3) . ?
S1B N1B 1.623(3) . ?
S1B C1B 1.762(3) . ?
S1C O1C 1.431(3) . ?
S1C O2C 1.425(3) . ?
S1C N1C 1.629(3) . ?
S1C C1C 1.767(3) . ?
S1D O1D 1.438(2) . ?
S1D O2D 1.434(2) . ?
S1D N1D 1.617(3) . ?
S1D C1D 1.754(3) . ?
O1AA C1AA 1.442(4) . ?
O1AA C4A 1.376(4) . ?
O1BB C1BB 1.429(4) . ?
O1BB C4B 1.377(4) . ?
O1CC C1CC 1.451(4) . ?
O1CC C4C 1.369(4) . ?
O1DD C1DD 1.429(4) . ?
O1DD C4D 1.377(4) . ?
O2AA C2AA 1.415(5) . ?
O2AA C3AA 1.424(5) . ?
O2BB C2BB 1.473(5) . ?
O2BB C3BB 1.411(5) . ?
O2CC C2CC 1.421(4) . ?
O2CC C3CC 1.413(5) . ?
N1A H1A 0.84(4) . ?
N1A C7A 1.442(4) . ?
N1B H1B 0.8800 . ?
N1B C7B 1.430(4) . ?
N1C H1C 0.94(4) . ?
N1C C7C 1.405(5) . ?
N1D H1D 0.80(4) . ?
N1D C7D 1.423(4) . ?
C1A C2A 1.388(5) . ?
C1A C6A 1.393(5) . ?
C1AA H1AA 0.9900 . ?
C1AA H1AB 0.9900 . ?
C1AA C2AA 1.496(5) . ?
C1B C2B 1.387(5) . ?
C1B C6B 1.389(5) . ?
C1BB H1BA 0.9900 . ?
C1BB H1BB 0.9900 . ?
C1BB C2BB 1.417(6) . ?
C1C C2C 1.395(5) . ?
C1C C6C 1.378(5) . ?
C1CC H1CA 0.9900 . ?
C1CC H1CB 0.9900 . ?
C1CC C2CC 1.500(5) . ?
C1D C2D 1.392(4) . ?
C1D C6D 1.387(4) . ?
C1DD H1DA 0.9900 . ?
C1DD H1DB 0.9900 . ?
C1DD C2D' 1.479(13) . ?
C1DD C2DD 1.510(10) . ?
C1M H1MA 0.9900 . ?
C1M H1MB 0.9900 . ?
C1M C3A 1.510(4) . ?
C1M C5B 1.520(4) . ?
C2A H2A 0.9500 . ?
C2A C3A 1.394(4) . ?
C2AA H2AA 0.9900 . ?
C2AA H2AB 0.9900 . ?
C2B H2B 0.9500 . ?
C2B C3B 1.392(5) . ?
C2BB H2BA 0.9900 . ?
C2BB H2BB 0.9900 . ?
C2C H2C 0.9500 . ?
C2C C3C 1.392(5) . ?
C2CC H2CA 0.9900 . ?
C2CC H2CB 0.9900 . ?
C2D H2D 0.9500 . ?
C2D C3D 1.382(5) . ?
C2M H2MA 0.9900 . ?
C2M H2MB 0.9900 . ?
C2M C3B 1.520(4) . ?
C2M C5C 1.510(5) . ?
C3A C4A 1.406(4) . ?
C3AA H3AA 0.9800 . ?
C3AA H3AB 0.9800 . ?
C3AA H3AC 0.9800 . ?
C3B C4B 1.395(5) . ?
C3BB H3BA 0.9800 . ?
C3BB H3BB 0.9800 . ?
C3BB H3BC 0.9800 . ?
C3C C3M 1.518(5) . ?
C3C C4C 1.409(5) . ?
C3CC H3CA 0.9800 . ?
C3CC H3CB 0.9800 . ?
C3CC H3CC 0.9800 . ?
C3D C4D 1.410(4) . ?
C3D C4M 1.520(4) . ?
C3M H3MA 0.9900 . ?
C3M H3MB 0.9900 . ?
C3M C5D 1.530(4) . ?
C4A C5A 1.401(4) . ?
C4B C5B 1.403(4) . ?
C4C C5C 1.401(5) . ?
C4D C5D 1.397(5) . ?
C4M H4MA 0.9900 . ?
C4M H4MB 0.9900 . ?
C4M C5A 1.510(4) . ?
C5A C6A 1.391(4) . ?
C5B C6B 1.386(5) . ?
C5C C6C 1.388(5) . ?
C5D C6D 1.382(5) . ?
C6A H6A 0.9500 . ?
C6B H6B 0.9500 . ?
C6C H6C 0.9500 . ?
C6D H6D 0.9500 . ?
C7A C8A 1.392(5) . ?
C7A C12A 1.383(5) . ?
C7B C8B 1.373(5) . ?
C7B C12B 1.398(5) . ?
C7C C8C 1.393(5) . ?
C7C C12C 1.400(5) . ?
C7D C8D 1.390(5) . ?
C7D C12D 1.385(5) . ?
C8A H8A 0.9500 . ?
C8A C9A 1.384(5) . ?
C8B H8B 0.9500 . ?
C8B C9B 1.393(6) . ?
C8C H8C 0.9500 . ?
C8C C9C 1.379(6) . ?
C8D H8D 0.9500 . ?
C8D C9D 1.390(5) . ?
C9A H9A 0.9500 . ?
C9A C10A 1.394(5) . ?
C9B H9B 0.9500 . ?
C9B C10B 1.378(7) . ?
C9C H9C 0.9500 . ?
C9C C10C 1.381(6) . ?
C9D H9D 0.9500 . ?
C9D C10D 1.370(6) . ?
C10A H10A 0.9500 . ?
C10A C11A 1.385(5) . ?
C10B H10B 0.9500 . ?
C10B C11B 1.377(8) . ?
C10C H10C 0.9500 . ?
C10C C11C 1.372(6) . ?
C10D H10D 0.9500 . ?
C10D C11D 1.386(5) . ?
C11A H11A 0.9500 . ?
C11A C12A 1.385(5) . ?
C11B H11B 0.9500 . ?
C11B C12B 1.391(6) . ?
C11C H11C 0.9500 . ?
C11C C12C 1.368(6) . ?
C11D H11D 0.9500 . ?
C11D C12D 1.385(5) . ?
C12A H12A 0.9500 . ?
C12B H12B 0.9500 . ?
C12C H12C 0.9500 . ?
C12D H12D 0.9500 . ?
O2D' C2D' 1.436(14) . ?
O2D' C3D' 1.430(14) . ?
C2D' H2DA 0.9900 . ?
C2D' H2DB 0.9900 . ?
C3D' H3DA 0.9800 . ?
C3D' H3DB 0.9800 . ?
C3D' H3DC 0.9800 . ?
O2DD C2DD 1.416(12) . ?
O2DD C3DD 1.420(10) . ?
C2DD H2DC 0.9900 . ?
C2DD H2DD 0.9900 . ?
C3DD H3DD 0.9800 . ?
C3DD H3DE 0.9800 . ?
C3DD H3DF 0.9800 . ?
O1W H1WA 0.8729 . ?
O1W H1WB 0.8692 . ?
O2W H2WA 0.8702 . ?
O2W H2WB 0.8699 . ?

loop_
_geom_torsion_atom_site_label_1
_geom_torsion_atom_site_label_2
_geom_torsion_atom_site_label_3
_geom_torsion_atom_site_label_4
_geom_torsion
_geom_torsion_site_symmetry_1
_geom_torsion_site_symmetry_2
_geom_torsion_site_symmetry_3
_geom_torsion_site_symmetry_4
_geom_torsion_publ_flag
S1A N1A C7A C8A 103.3(3) . . . . ?
S1A N1A C7A C12A -73.4(4) . . . . ?
S1A C1A C2A C3A 169.0(2) . . . . ?
S1A C1A C6A C5A -166.7(2) . . . . ?
S1B N1B C7B C8B -126.2(3) . . . . ?
S1B N1B C7B C12B 57.4(4) . . . . ?
S1B C1B C2B C3B 173.8(2) . . . . ?
S1B C1B C6B C5B -174.0(2) . . . . ?
S1C N1C C7C C8C -66.4(4) . . . . ?
S1C N1C C7C C12C 117.2(4) . . . . ?
S1C C1C C2C C3C 177.3(2) . . . . ?
S1C C1C C6C C5C -176.7(2) . . . . ?
S1D N1D C7D C8D -9.7(5) . . . . ?
S1D N1D C7D C12D 172.6(3) . . . . ?
S1D C1D C2D C3D 177.7(2) . . . . ?
S1D C1D C6D C5D -177.0(2) . . . . ?
O1A S1A N1A C7A 69.1(3) . . . . ?
O1A S1A C1A C2A 161.5(3) . . . . ?
O1A S1A C1A C6A -26.3(3) . . . . ?
O1AA C1AA C2AA O2AA -178.7(3) . . . . ?
O1AA C4A C5A C4M -2.5(4) . . . . ?
O1AA C4A C5A C6A 176.7(3) . . . . ?
O1B S1B N1B C7B -161.6(3) . . . . ?
O1B S1B C1B C2B 21.7(3) . . . . ?
O1B S1B C1B C6B -162.7(3) . . . . ?
O1BB C1BB C2BB O2BB 63.9(5) . . . . ?
O1BB C4B C5B C1M -1.1(4) . . . . ?
O1BB C4B C5B C6B -178.4(3) . . . . ?
O1C S1C N1C C7C 158.9(3) . . . . ?
O1C S1C C1C C2C -177.7(3) . . . . ?
O1C S1C C1C C6C 2.4(3) . . . . ?
O1CC C1CC C2CC O2CC -72.4(4) . . . . ?
O1CC C4C C5C C2M -2.7(4) . . . . ?
O1CC C4C C5C C6C -179.7(3) . . . . ?
O1D S1D N1D C7D -179.5(3) . . . . ?
O1D S1D C1D C2D 40.6(3) . . . . ?
O1D S1D C1D C6D -139.7(3) . . . . ?
O1DD C1DD C2D' O2D' 76.8(17) . . . . ?
O1DD C1DD C2DD O2DD -72.1(9) . . . . ?
O1DD C4D C5D C3M -4.5(5) . . . . ?
O1DD C4D C5D C6D 179.2(3) . . . . ?
O2A S1A N1A C7A -162.3(2) . . . . ?
O2A S1A C1A C2A 27.6(3) . . . . ?
O2A S1A C1A C6A -160.2(3) . . . . ?
O2B S1B N1B C7B -33.2(3) . . . . ?
O2B S1B C1B C2B -107.9(3) . . . . ?
O2B S1B C1B C6B 67.7(3) . . . . ?
O2C S1C N1C C7C 30.0(3) . . . . ?
O2C S1C C1C C2C -48.4(3) . . . . ?
O2C S1C C1C C6C 131.8(3) . . . . ?
O2D S1D N1D C7D 52.2(3) . . . . ?
O2D S1D C1D C2D 170.9(2) . . . . ?
O2D S1D C1D C6D -9.4(3) . . . . ?
N1A S1A C1A C2A -84.4(3) . . . . ?
N1A S1A C1A C6A 87.9(3) . . . . ?
N1A C7A C8A C9A -177.6(3) . . . . ?
N1A C7A C12A C11A 175.5(3) . . . . ?
N1B S1B C1B C2B 136.8(3) . . . . ?
N1B S1B C1B C6B -47.7(3) . . . . ?
N1B C7B C8B C9B -177.1(3) . . . . ?
N1B C7B C12B C11B 178.6(3) . . . . ?
N1C S1C C1C C2C 67.1(3) . . . . ?
N1C S1C C1C C6C -112.7(3) . . . . ?
N1C C7C C8C C9C -178.3(4) . . . . ?
N1C C7C C12C C11C 176.6(4) . . . . ?
N1D S1D C1D C2D -71.8(3) . . . . ?
N1D S1D C1D C6D 107.8(3) . . . . ?
N1D C7D C8D C9D -177.1(3) . . . . ?
N1D C7D C12D C11D 175.6(3) . . . . ?
C1A S1A N1A C7A -45.7(3) . . . . ?
C1A C2A C3A C1M 170.4(3) . . . . ?
C1A C2A C3A C4A -4.4(5) . . . . ?
C1AA O1AA C4A C3A 68.1(4) . . . . ?
C1AA O1AA C4A C5A -116.2(3) . . . . ?
C1B S1B N1B C7B 82.8(3) . . . . ?
C1B C2B C3B C2M 177.2(3) . . . . ?
C1B C2B C3B C4B -0.5(5) . . . . ?
C1BB O1BB C4B C3B 78.5(4) . . . . ?
C1BB O1BB C4B C5B -106.3(4) . . . . ?
C1C S1C N1C C7C -86.4(3) . . . . ?
C1C C2C C3C C3M 170.8(3) . . . . ?
C1C C2C C3C C4C -2.0(4) . . . . ?
C1CC O1CC C4C C3C 69.0(4) . . . . ?
C1CC O1CC C4C C5C -116.9(3) . . . . ?
C1D S1D N1D C7D -63.8(3) . . . . ?
C1D C2D C3D C4D -1.5(4) . . . . ?
C1D C2D C3D C4M 178.2(3) . . . . ?
C1DD O1DD C4D C3D 106.9(3) . . . . ?
C1DD O1DD C4D C5D -75.8(4) . . . . ?
C1M C3A C4A O1AA 10.6(5) . . . . ?
C1M C3A C4A C5A -164.8(3) . . . . ?
C1M C5B C6B C1B -176.4(3) . . . . ?
C2A C1A C6A C5A 5.4(5) . . . . ?
C2A C3A C4A O1AA -174.6(3) . . . . ?
C2A C3A C4A C5A 9.9(5) . . . . ?
C2B C1B C6B C5B 1.5(5) . . . . ?
C2B C3B C4B O1BB 178.0(3) . . . . ?
C2B C3B C4B C5B 3.0(5) . . . . ?
C2C C1C C6C C5C 3.5(5) . . . . ?
C2C C3C C3M C5D -105.8(3) . . . . ?
C2C C3C C4C O1CC -179.8(3) . . . . ?
C2C C3C C4C C5C 6.3(4) . . . . ?
C2D C1D C6D C5D 2.7(5) . . . . ?
C2D C3D C4D O1DD -178.4(3) . . . . ?
C2D C3D C4D C5D 4.3(5) . . . . ?
C2D C3D C4M C5A -62.8(4) . . . . ?
C2M C3B C4B O1BB 0.5(5) . . . . ?
C2M C3B C4B C5B -174.6(3) . . . . ?
C2M C5C C6C C1C -176.3(3) . . . . ?
C3A C1M C5B C4B -117.3(3) . . . . ?
C3A C1M C5B C6B 60.0(4) . . . . ?
C3A C4A C5A C4M 173.1(3) . . . . ?
C3A C4A C5A C6A -7.7(5) . . . . ?
C3AA O2AA C2AA C1AA -172.9(4) . . . . ?
C3B C2M C5C C4C -70.9(4) . . . . ?
C3B C2M C5C C6C 106.1(3) . . . . ?
C3B C4B C5B C1M 174.0(3) . . . . ?
C3B C4B C5B C6B -3.2(5) . . . . ?
C3BB O2BB C2BB C1BB 176.6(4) . . . . ?
C3C C3M C5D C4D -117.2(3) . . . . ?
C3C C3M C5D C6D 59.2(4) . . . . ?
C3C C4C C5C C2M 171.3(3) . . . . ?
C3C C4C C5C C6C -5.7(5) . . . . ?
C3CC O2CC C2CC C1CC 179.8(3) . . . . ?
C3D C4D C5D C3M 172.7(3) . . . . ?
C3D C4D C5D C6D -3.6(5) . . . . ?
C3D C4M C5A C4A -64.7(4) . . . . ?
C3D C4M C5A C6A 116.2(3) . . . . ?
C3M C3C C4C O1CC 7.3(4) . . . . ?
C3M C3C C4C C5C -166.5(3) . . . . ?
C3M C5D C6D C1D -176.4(3) . . . . ?
C4A O1AA C1AA C2AA 88.4(3) . . . . ?
C4A C5A C6A C1A 0.0(5) . . . . ?
C4B O1BB C1BB C2BB 84.0(4) . . . . ?
C4B C5B C6B C1B 0.9(5) . . . . ?
C4C O1CC C1CC C2CC 92.4(3) . . . . ?
C4C C3C C3M C5D 66.8(4) . . . . ?
C4C C5C C6C C1C 0.7(5) . . . . ?
C4D O1DD C1DD C2D' -106.2(8) . . . . ?
C4D O1DD C1DD C2DD -86.8(6) . . . . ?
C4D C3D C4M C5A 116.9(3) . . . . ?
C4D C5D C6D C1D 0.1(5) . . . . ?
C4M C3D C4D O1DD 1.9(4) . . . . ?
C4M C3D C4D C5D -175.4(3) . . . . ?
C4M C5A C6A C1A 179.1(3) . . . . ?
C5B C1M C3A C2A -116.4(3) . . . . ?
C5B C1M C3A C4A 58.2(4) . . . . ?
C5C C2M C3B C2B -55.5(4) . . . . ?
C5C C2M C3B C4B 122.0(3) . . . . ?
C6A C1A C2A C3A -3.1(5) . . . . ?
C6B C1B C2B C3B -1.8(5) . . . . ?
C6C C1C C2C C3C -2.8(5) . . . . ?
C6D C1D C2D C3D -1.9(5) . . . . ?
C7A C8A C9A C10A 2.4(5) . . . . ?
C7B C8B C9B C10B -1.4(6) . . . . ?
C7C C8C C9C C10C 1.6(7) . . . . ?
C7D C8D C9D C10D 1.4(6) . . . . ?
C8A C7A C12A C11A -1.1(5) . . . . ?
C8A C9A C10A C11A -1.8(5) . . . . ?
C8B C7B C12B C11B 2.1(5) . . . . ?
C8B C9B C10B C11B 1.7(6) . . . . ?
C8C C7C C12C C11C 0.2(6) . . . . ?
C8C C9C C10C C11C 0.3(7) . . . . ?
C8D C7D C12D C11D -2.2(5) . . . . ?
C8D C9D C10D C11D -1.8(6) . . . . ?
C9A C10A C11A C12A -0.3(6) . . . . ?
C9B C10B C11B C12B -0.1(6) . . . . ?
C9C C10C C11C C12C -2.0(7) . . . . ?
C9D C10D C11D C12D 0.2(6) . . . . ?
C10A C11A C12A C7A 1.7(5) . . . . ?
C10B C11B C12B C7B -1.8(6) . . . . ?
C10C C11C C12C C7C 1.7(7) . . . . ?
C10D C11D C12D C7D 1.8(5) . . . . ?
C12A C7A C8A C9A -1.0(5) . . . . ?
C12B C7B C8B C9B -0.6(5) . . . . ?
C12C C7C C8C C9C -1.9(6) . . . . ?
C12D C7D C8D C9D 0.6(5) . . . . ?
C3D' O2D' C2D' C1DD 178.1(12) . . . . ?
C3DD O2DD C2DD C1DD 179.6(8) . . . . ?
